data_1520116
loop_
_publ_author_name
'Liu, Xingyan'
'Li, Xiaoyu'
'Liu, Hu'
'Guo, Qiang'
'Lan, Jingbo'
'Wang, Ruilin'
'You, Jingsong'

_publ_section_title
;
 Aldehyde as a Traceless Directing Group for Rh(III)-Catalyzed C-H
 Activation: A Facile Access to Diverse Indolo[1,2-a]quinolines.
;
_journal_issue 12
_journal_name_full 'Organic letters'
_journal_page_first 2936
_journal_page_last 2939
_journal_paper_doi 10.1021/acs.orglett.5b01171
_journal_volume 17
_journal_year 2015
_chemical_formula_sum 'C28 H19 N'
_chemical_formula_weight 369.44
_chemical_name_systematic
;
 ?
;
_space_group_crystal_system triclinic
_space_group_IT_number 2
_space_group_name_Hall '-P 1'
_space_group_name_H-M_alt 'P -1'
_symmetry_space_group_name_Hall '-P 1'
_symmetry_space_group_name_H-M 'P -1'
_atom_sites_solution_hydrogens geom
_audit_creation_method SHELXL-2013
_cell_angle_alpha 103.716(18)
_cell_angle_beta 98.763(17)
_cell_angle_gamma 98.986(19)
_cell_formula_units_Z 2
_cell_length_a 9.0455(19)
_cell_length_b 9.563(2)
_cell_length_c 11.529(2)
_cell_measurement_reflns_used 521
_cell_measurement_temperature 100(2)
_cell_measurement_theta_max 63.5300
_cell_measurement_theta_min 4.0070
_cell_volume 938.1(3)
_computing_cell_refinement
;
CrysAlisPro, Agilent Technologies,
Version 1.171.36.28 (release 01-02-2013 CrysAlis171 .NET)
(compiled Feb  1 2013,16:14:44)
;
_computing_data_collection
;
CrysAlisPro, Agilent Technologies,
Version 1.171.36.28 (release 01-02-2013 CrysAlis171 .NET)
(compiled Feb  1 2013,16:14:44)
;
_computing_data_reduction
;
CrysAlisPro, Agilent Technologies,
Version 1.171.36.28 (release 01-02-2013 CrysAlis171 .NET)
(compiled Feb  1 2013,16:14:44)
;
_computing_structure_refinement 'SHELXL-2013 (Sheldrick, 2013)'
_diffrn_ambient_temperature 100(2)
_diffrn_detector_area_resol_mean 10.5594
_diffrn_measured_fraction_theta_full 0.977
_diffrn_measured_fraction_theta_max 0.938
_diffrn_measurement_device_type
;
'SuperNova, Dual, Cu at zero, Atlas' 
;
_diffrn_measurement_method '\w scans'
_diffrn_radiation_type CuK\a
_diffrn_radiation_wavelength 1.54184
_diffrn_reflns_av_R_equivalents 0.0543
_diffrn_reflns_av_unetI/netI 0.0889
_diffrn_reflns_laue_measured_fraction_full 0.977
_diffrn_reflns_laue_measured_fraction_max 0.938
_diffrn_reflns_limit_h_max 10
_diffrn_reflns_limit_h_min -11
_diffrn_reflns_limit_k_max 11
_diffrn_reflns_limit_k_min -10
_diffrn_reflns_limit_l_max 14
_diffrn_reflns_limit_l_min -12
_diffrn_reflns_number 5392
_diffrn_reflns_point_group_measured_fraction_full 0.977
_diffrn_reflns_point_group_measured_fraction_max 0.938
_diffrn_reflns_theta_full 67.684
_diffrn_reflns_theta_max 72.975
_diffrn_reflns_theta_min 4.026
_diffrn_source 'SuperNova (Cu) X-ray Source'
_exptl_absorpt_coefficient_mu 0.576
_exptl_absorpt_correction_T_max 1.00000
_exptl_absorpt_correction_T_min 0.38891
_exptl_absorpt_correction_type multi-scan
_exptl_absorpt_process_details
;
CrysAlisPro, Agilent Technologies,
Version 1.171.36.28 (release 01-02-2013 CrysAlis171 .NET)
(compiled Feb  1 2013,16:14:44)
Empirical absorption correction using spherical harmonics,
 implemented in SCALE3 ABSPACK scaling algorithm.
;
_exptl_crystal_colour yellow
_exptl_crystal_density_diffrn 1.308
_exptl_crystal_description block
_exptl_crystal_F_000 388
_exptl_crystal_size_max 0.120
_exptl_crystal_size_mid 0.090
_exptl_crystal_size_min 0.080
_refine_diff_density_max 0.329
_refine_diff_density_min -0.244
_refine_diff_density_rms 0.071
_refine_ls_extinction_method none
_refine_ls_goodness_of_fit_ref 0.979
_refine_ls_hydrogen_treatment constr
_refine_ls_matrix_type full
_refine_ls_number_parameters 262
_refine_ls_number_reflns 3520
_refine_ls_number_restraints 0
_refine_ls_restrained_S_all 0.979
_refine_ls_R_factor_all 0.1332
_refine_ls_R_factor_gt 0.0809
_refine_ls_shift/su_max 0.000
_refine_ls_shift/su_mean 0.000
_refine_ls_structure_factor_coef Fsqd
_refine_ls_weighting_details
;
 w=1/[\s^2^(Fo^2^)+(0.1060P)^2^]
 where P=(Fo^2^+2Fc^2^)/3
;
_refine_ls_weighting_scheme calc
_refine_ls_wR_factor_gt 0.1909
_refine_ls_wR_factor_ref 0.2330
_reflns_Friedel_coverage 0.000
_reflns_number_gt 1927
_reflns_number_total 3520
_reflns_threshold_expression 'I > 2\s(I)'
_cod_data_source_file ol5b01171_si_002.cif
_cod_data_source_block Compound3a
_cod_depositor_comments
;
The following automatic conversions were performed:

'_space_group_crystal_system' value 'Triclinic' changed to
'triclinic' according to
/usr/data/users/saulius/crontab/automatic-downloads/rss-feeds/ACS/lib/dictionaries/cif_core.dic
dictionary named 'cif_core.dic' version 2.4.2 from 2011-04-26.

Automatic conversion script
Id: cif_fix_values 3271 2015-04-21 07:52:19Z andrius 

 Adding full bibliography for 1520116.cif.
;
_cod_original_cell_volume 938.1(4)
_cod_database_code 1520116
_shelx_space_group_comment
;
The symmetry employed for this shelxl refinement is uniquely defined
by the following loop, which should always be used as a source of
symmetry information in preference to the above space-group names.
They are only intended as comments.
;
_shelx_estimated_absorpt_t_min 0.934
_shelx_estimated_absorpt_t_max 0.955
_shelxl_version_number 2013-2

loop_
_space_group_symop_operation_xyz
'x, y, z'
'-x, -y, -z'

loop_
_atom_site_label
_atom_site_type_symbol
_atom_site_fract_x
_atom_site_fract_y
_atom_site_fract_z
_atom_site_U_iso_or_equiv
_atom_site_adp_type
_atom_site_occupancy
_atom_site_site_symmetry_order
_atom_site_calc_flag
_atom_site_refinement_flags_posn
_atom_site_refinement_flags_adp
N1 N 0.4945(3) -0.0498(3) 0.8215(3) 0.0389(7) Uani 1 1 d . .
C1 C 0.5591(4) -0.1338(4) 0.8938(3) 0.0401(8) Uani 1 1 d . .
C2 C 0.4955(5) -0.2431(4) 0.9432(4) 0.0480(10) Uani 1 1 d . .
H2 H 0.3879 -0.2747 0.9299 0.058 Uiso 1 1 calc R U
C3 C 0.5925(5) -0.3047(5) 1.0123(4) 0.0511(10) Uani 1 1 d . .
H3 H 0.5500 -0.3777 1.0478 0.061 Uiso 1 1 calc R U
C4 C 0.7522(5) -0.2619(5) 1.0311(4) 0.0514(10) Uani 1 1 d . .
H4 H 0.8164 -0.3072 1.0773 0.062 Uiso 1 1 calc R U
C5 C 0.8145(5) -0.1547(4) 0.9826(4) 0.0487(10) Uani 1 1 d . .
H5 H 0.9223 -0.1258 0.9949 0.058 Uiso 1 1 calc R U
C6 C 0.7202(4) -0.0872(4) 0.9149(3) 0.0443(9) Uani 1 1 d . .
C7 C 0.7518(4) 0.0274(5) 0.8584(4) 0.0466(9) Uani 1 1 d . .
H7 H 0.8502 0.0798 0.8588 0.056 Uiso 1 1 calc R U
C8 C 0.6156(4) 0.0494(4) 0.8033(3) 0.0396(8) Uani 1 1 d . .
C9 C 0.5852(4) 0.1518(4) 0.7340(3) 0.0396(8) Uani 1 1 d . .
C10 C 0.4396(4) 0.1514(4) 0.6832(3) 0.0405(9) Uani 1 1 d . .
C11 C 0.3134(4) 0.0476(4) 0.7019(3) 0.0400(8) Uani 1 1 d . .
C12 C 0.1614(4) 0.0465(4) 0.6518(3) 0.0438(9) Uani 1 1 d . .
H12 H 0.1409 0.1134 0.6053 0.053 Uiso 1 1 calc R U
C13 C 0.0410(4) -0.0499(5) 0.6687(4) 0.0467(10) Uani 1 1 d . .
H13 H -0.0611 -0.0481 0.6352 0.056 Uiso 1 1 calc R U
C14 C 0.0708(4) -0.1491(5) 0.7351(4) 0.0496(10) Uani 1 1 d . .
H14 H -0.0114 -0.2169 0.7459 0.059 Uiso 1 1 calc R U
C15 C 0.2203(4) -0.1502(4) 0.7862(4) 0.0457(9) Uani 1 1 d . .
H15 H 0.2392 -0.2177 0.8326 0.055 Uiso 1 1 calc R U
C16 C 0.3416(4) -0.0537(4) 0.7699(3) 0.0396(8) Uani 1 1 d . .
C17 C 0.4013(4) 0.2521(4) 0.6072(3) 0.0401(9) Uani 1 1 d . .
C18 C 0.3709(4) 0.3897(5) 0.6572(4) 0.0491(10) Uani 1 1 d . .
H18 H 0.3806 0.4237 0.7430 0.059 Uiso 1 1 calc R U
C19 C 0.3273(4) 0.4769(5) 0.5847(4) 0.0514(10) Uani 1 1 d . .
H19 H 0.3064 0.5699 0.6210 0.062 Uiso 1 1 calc R U
C20 C 0.3132(4) 0.4317(5) 0.4601(4) 0.0500(10) Uani 1 1 d . .
H20 H 0.2825 0.4925 0.4103 0.060 Uiso 1 1 calc R U
C21 C 0.3446(4) 0.2966(5) 0.4091(4) 0.0495(10) Uani 1 1 d . .
H21 H 0.3362 0.2640 0.3235 0.059 Uiso 1 1 calc R U
C22 C 0.3883(4) 0.2082(4) 0.4818(4) 0.0453(9) Uani 1 1 d . .
H22 H 0.4098 0.1156 0.4452 0.054 Uiso 1 1 calc R U
C23 C 0.7229(4) 0.2565(4) 0.7249(3) 0.0401(9) Uani 1 1 d . .
C24 C 0.7870(4) 0.3789(5) 0.8213(4) 0.0494(10) Uani 1 1 d . .
H24 H 0.7402 0.3993 0.8902 0.059 Uiso 1 1 calc R U
C25 C 0.9192(4) 0.4717(5) 0.8179(4) 0.0516(10) Uani 1 1 d . .
H25 H 0.9632 0.5553 0.8844 0.062 Uiso 1 1 calc R U
C26 C 0.9870(4) 0.4423(5) 0.7174(4) 0.0506(10) Uani 1 1 d . .
H26 H 1.0779 0.5058 0.7154 0.061 Uiso 1 1 calc R U
C27 C 0.9246(4) 0.3235(5) 0.6216(4) 0.0491(10) Uani 1 1 d . .
H27 H 0.9718 0.3042 0.5529 0.059 Uiso 1 1 calc R U
C28 C 0.7916(4) 0.2301(4) 0.6241(4) 0.0433(9) Uani 1 1 d . .
H28 H 0.7475 0.1477 0.5566 0.052 Uiso 1 1 calc R U

loop_
_atom_site_aniso_label
_atom_site_aniso_U_11
_atom_site_aniso_U_22
_atom_site_aniso_U_33
_atom_site_aniso_U_23
_atom_site_aniso_U_13
_atom_site_aniso_U_12
N1 0.0368(15) 0.0441(18) 0.0408(17) 0.0156(14) 0.0139(12) 0.0096(13)
C1 0.044(2) 0.044(2) 0.038(2) 0.0131(17) 0.0158(15) 0.0122(16)
C2 0.050(2) 0.052(2) 0.047(2) 0.0176(19) 0.0158(18) 0.0127(18)
C3 0.059(2) 0.052(2) 0.049(2) 0.022(2) 0.0163(19) 0.0131(19)
C4 0.053(2) 0.061(3) 0.044(2) 0.017(2) 0.0089(18) 0.0168(19)
C5 0.045(2) 0.052(2) 0.054(3) 0.022(2) 0.0081(18) 0.0153(18)
C6 0.043(2) 0.051(2) 0.041(2) 0.0130(18) 0.0108(16) 0.0129(17)
C7 0.0363(19) 0.057(3) 0.051(2) 0.022(2) 0.0083(16) 0.0116(17)
C8 0.0365(18) 0.048(2) 0.038(2) 0.0133(17) 0.0122(15) 0.0097(16)
C9 0.0382(19) 0.046(2) 0.039(2) 0.0136(17) 0.0161(15) 0.0111(16)
C10 0.0364(19) 0.051(2) 0.038(2) 0.0148(17) 0.0121(15) 0.0115(16)
C11 0.0357(18) 0.047(2) 0.039(2) 0.0125(17) 0.0117(15) 0.0086(15)
C12 0.0364(19) 0.055(2) 0.042(2) 0.0164(18) 0.0089(16) 0.0096(16)
C13 0.0335(19) 0.061(3) 0.050(2) 0.020(2) 0.0104(16) 0.0127(17)
C14 0.044(2) 0.056(3) 0.053(2) 0.019(2) 0.0162(18) 0.0082(18)
C15 0.042(2) 0.053(2) 0.047(2) 0.0221(19) 0.0103(17) 0.0102(17)
C16 0.0377(18) 0.046(2) 0.036(2) 0.0105(17) 0.0106(15) 0.0087(15)
C17 0.0299(17) 0.047(2) 0.046(2) 0.0161(18) 0.0125(15) 0.0068(15)
C18 0.048(2) 0.058(3) 0.050(2) 0.021(2) 0.0207(18) 0.0141(18)
C19 0.045(2) 0.056(3) 0.066(3) 0.026(2) 0.0254(19) 0.0186(18)
C20 0.0306(19) 0.061(3) 0.068(3) 0.034(2) 0.0133(18) 0.0079(17)
C21 0.041(2) 0.060(3) 0.046(2) 0.020(2) 0.0039(17) 0.0002(18)
C22 0.041(2) 0.046(2) 0.049(2) 0.0134(19) 0.0123(16) 0.0066(16)
C23 0.0342(18) 0.050(2) 0.046(2) 0.0253(19) 0.0135(15) 0.0142(16)
C24 0.042(2) 0.061(3) 0.049(2) 0.016(2) 0.0179(17) 0.0117(18)
C25 0.041(2) 0.062(3) 0.053(3) 0.018(2) 0.0116(18) 0.0084(18)
C26 0.0342(19) 0.058(3) 0.068(3) 0.029(2) 0.0171(18) 0.0109(17)
C27 0.041(2) 0.059(3) 0.060(3) 0.027(2) 0.0242(18) 0.0159(18)
C28 0.0381(19) 0.048(2) 0.048(2) 0.0157(18) 0.0131(16) 0.0110(16)

loop_
_atom_type_symbol
_atom_type_description
_atom_type_scat_dispersion_real
_atom_type_scat_dispersion_imag
_atom_type_scat_source
C C 0.0181 0.0091 'International Tables Vol C Tables 4.2.6.8 and 6.1.1.4'
H H 0.0000 0.0000 'International Tables Vol C Tables 4.2.6.8 and 6.1.1.4'
N N 0.0311 0.0180 'International Tables Vol C Tables 4.2.6.8 and 6.1.1.4'

loop_
_geom_angle_atom_site_label_1
_geom_angle_atom_site_label_2
_geom_angle_atom_site_label_3
_geom_angle
C8 N1 C16 121.2(3)
C8 N1 C1 107.4(3)
C16 N1 C1 131.4(3)
C2 C1 N1 132.9(3)
C2 C1 C6 120.1(3)
N1 C1 C6 107.0(3)
C3 C2 C1 118.6(4)
C3 C2 H2 120.7
C1 C2 H2 120.7
C2 C3 C4 121.7(4)
C2 C3 H3 119.2
C4 C3 H3 119.2
C5 C4 C3 119.6(4)
C5 C4 H4 120.2
C3 C4 H4 120.2
C4 C5 C6 120.4(4)
C4 C5 H5 119.8
C6 C5 H5 119.8
C5 C6 C7 132.6(4)
C5 C6 C1 119.6(4)
C7 C6 C1 107.9(3)
C8 C7 C6 108.0(3)
C8 C7 H7 126.0
C6 C7 H7 126.0
C7 C8 N1 109.7(3)
C7 C8 C9 130.0(3)
N1 C8 C9 120.3(3)
C10 C9 C8 120.1(3)
C10 C9 C23 124.2(3)
C8 C9 C23 115.7(3)
C9 C10 C11 119.4(3)
C9 C10 C17 122.6(3)
C11 C10 C17 118.0(3)
C12 C11 C16 118.4(3)
C12 C11 C10 120.6(3)
C16 C11 C10 121.0(3)
C13 C12 C11 121.5(4)
C13 C12 H12 119.2
C11 C12 H12 119.2
C12 C13 C14 119.3(3)
C12 C13 H13 120.3
C14 C13 H13 120.3
C13 C14 C15 120.4(4)
C13 C14 H14 119.8
C15 C14 H14 119.8
C16 C15 C14 120.6(4)
C16 C15 H15 119.7
C14 C15 H15 119.7
C15 C16 N1 122.4(3)
C15 C16 C11 119.7(3)
N1 C16 C11 117.9(3)
C22 C17 C18 117.4(4)
C22 C17 C10 120.4(3)
C18 C17 C10 122.1(4)
C19 C18 C17 121.1(4)
C19 C18 H18 119.5
C17 C18 H18 119.5
C18 C19 C20 121.1(4)
C18 C19 H19 119.4
C20 C19 H19 119.4
C19 C20 C21 118.6(4)
C19 C20 H20 120.7
C21 C20 H20 120.7
C20 C21 C22 120.5(4)
C20 C21 H21 119.7
C22 C21 H21 119.7
C21 C22 C17 121.3(4)
C21 C22 H22 119.4
C17 C22 H22 119.4
C24 C23 C28 118.9(4)
C24 C23 C9 119.4(3)
C28 C23 C9 121.6(4)
C23 C24 C25 120.3(4)
C23 C24 H24 119.8
C25 C24 H24 119.8
C26 C25 C24 119.8(4)
C26 C25 H25 120.1
C24 C25 H25 120.1
C27 C26 C25 120.6(4)
C27 C26 H26 119.7
C25 C26 H26 119.7
C26 C27 C28 120.0(4)
C26 C27 H27 120.0
C28 C27 H27 120.0
C23 C28 C27 120.4(4)
C23 C28 H28 119.8
C27 C28 H28 119.8

loop_
_geom_bond_atom_site_label_1
_geom_bond_atom_site_label_2
_geom_bond_distance
N1 C8 1.408(5)
N1 C16 1.411(4)
N1 C1 1.413(5)
C1 C2 1.394(5)
C1 C6 1.421(5)
C2 C3 1.386(6)
C2 H2 0.9500
C3 C4 1.407(6)
C3 H3 0.9500
C4 C5 1.367(6)
C4 H4 0.9500
C5 C6 1.401(5)
C5 H5 0.9500
C6 C7 1.416(5)
C7 C8 1.368(5)
C7 H7 0.9500
C8 C9 1.435(5)
C9 C10 1.357(5)
C9 C23 1.504(5)
C10 C11 1.469(5)
C10 C17 1.492(5)
C11 C12 1.405(5)
C11 C16 1.412(5)
C12 C13 1.381(5)
C12 H12 0.9500
C13 C14 1.386(6)
C13 H13 0.9500
C14 C15 1.393(5)
C14 H14 0.9500
C15 C16 1.386(5)
C15 H15 0.9500
C17 C22 1.387(5)
C17 C18 1.393(5)
C18 C19 1.372(6)
C18 H18 0.9500
C19 C20 1.379(6)
C19 H19 0.9500
C20 C21 1.379(6)
C20 H20 0.9500
C21 C22 1.383(6)
C21 H21 0.9500
C22 H22 0.9500
C23 C24 1.384(6)
C23 C28 1.390(5)
C24 C25 1.385(6)
C24 H24 0.9500
C25 C26 1.383(6)
C25 H25 0.9500
C26 C27 1.358(6)
C26 H26 0.9500
C27 C28 1.390(5)
C27 H27 0.9500
C28 H28 0.9500
